data_4313013
loop_
_publ_author_name
'Lionel Dubois'
'Dao-Feng Xiang'
'Xian-Shi Tan'
'Jacques P\'ecaut'
'Peter Jones'
'St\'ephane Baudron'
'Laurent Le Pape'
'Jean-Marc Latour'
'Carole Baffert'
'Sylvie Chardon-Noblat'
'Marie-No\"elle Collomb'
'Alain Deronzier'

_publ_section_title
;
 Binuclear Manganese Compounds of Potential Biological Significance. 1.
 Syntheses and Structural, Magnetic, and Electrochemical Properties of
 Dimanganese(II) and -(II,III) Complexes of a Bridging Unsymmetrical
 Phenolate Ligand
;
_journal_name_full 'Inorganic Chemistry'
_journal_page_first 750
_journal_page_last 760
_journal_paper_doi 10.1021/ic020354m
_journal_volume 42
_journal_year 2003
_chemical_formula_sum 'C38 H44 Cl2 Mn2 N5 O15'
_chemical_formula_weight 991.56
_chemical_name_systematic
;
  ?
;
_space_group_IT_number 14
_symmetry_cell_setting monoclinic
_symmetry_space_group_name_Hall '-P 2ybc'
_symmetry_space_group_name_H-M 'P 1 21/c 1'
_atom_sites_solution_hydrogens geom
_atom_sites_solution_primary direct
_atom_sites_solution_secondary difmap
_audit_creation_method SHELXL-97
_cell_angle_alpha 90.00
_cell_angle_beta 115.837(2)
_cell_angle_gamma 90.00
_cell_formula_units_Z 4
_cell_length_a 21.305(2)
_cell_length_b 10.9625(11)
_cell_length_c 20.603(2)
_cell_measurement_temperature 298(2)
_cell_volume 4330.9(7)
_computing_cell_refinement 'Bruker SMART'
_computing_data_collection 'Bruker SMART'
_computing_data_reduction 'Bruker SHELXTL'
_computing_molecular_graphics 'Bruker SHELXTL'
_computing_publication_material 'Bruker SHELXTL'
_computing_structure_refinement 'SHELXL-97 (Sheldrick, 1997)'
_computing_structure_solution 'SHELXS-97 (Sheldrick, 1990)'
_diffrn_ambient_temperature 298(2)
_diffrn_measured_fraction_theta_full 0.831
_diffrn_measured_fraction_theta_max 0.831
_diffrn_measurement_device_type 'CCD area detector'
_diffrn_measurement_method 'phi and omega scans'
_diffrn_radiation_monochromator graphite
_diffrn_radiation_source 'fine-focus sealed tube'
_diffrn_radiation_type MoK\a
_diffrn_radiation_wavelength 0.71073
_diffrn_reflns_av_R_equivalents 0.0620
_diffrn_reflns_av_sigmaI/netI 0.1220
_diffrn_reflns_limit_h_max 26
_diffrn_reflns_limit_h_min -27
_diffrn_reflns_limit_k_max 14
_diffrn_reflns_limit_k_min -7
_diffrn_reflns_limit_l_max 23
_diffrn_reflns_limit_l_min -26
_diffrn_reflns_number 19036
_diffrn_reflns_theta_full 29.14
_diffrn_reflns_theta_max 29.14
_diffrn_reflns_theta_min 2.14
_exptl_absorpt_coefficient_mu 0.780
_exptl_absorpt_correction_type none
_exptl_crystal_density_diffrn 1.521
_exptl_crystal_density_method 'not measured'
_exptl_crystal_F_000 2044
_exptl_crystal_size_max 0.05
_exptl_crystal_size_mid 0.05
_exptl_crystal_size_min 0.08
_refine_diff_density_max 0.345
_refine_diff_density_min -0.274
_refine_diff_density_rms 0.064
_refine_ls_extinction_method none
_refine_ls_goodness_of_fit_ref 0.894
_refine_ls_hydrogen_treatment mixed
_refine_ls_matrix_type full
_refine_ls_number_parameters 792
_refine_ls_number_reflns 9690
_refine_ls_number_restraints 0
_refine_ls_restrained_S_all 0.894
_refine_ls_R_factor_all 0.1449
_refine_ls_R_factor_gt 0.0470
_refine_ls_shift/su_max 0.138
_refine_ls_shift/su_mean 0.022
_refine_ls_structure_factor_coef Fsqd
_refine_ls_weighting_details 'calc w=1/[\s^2^(Fo^2^)+(0.0513P)^2^+0.0000P] where P=(Fo^2^+2Fc^2^)/3'
_refine_ls_weighting_scheme calc
_refine_ls_wR_factor_gt 0.0897
_refine_ls_wR_factor_ref 0.1211
_reflns_number_gt 4348
_reflns_number_total 9690
_reflns_threshold_expression >2sigma(I)
_cod_data_source_file ic020354m_3.cif
_cod_data_source_block 3(H20)
_cod_depositor_comments
;
The following automatic conversions were performed:

'_symmetry_cell_setting' value 'Monoclinic' changed to 'monoclinic'
according to the built-in table from CIF Core dictionary named
'cif_core.dic' version 2.4.1 from 2010-06-29.

Automatic conversion script
Id: cif_fix_values 1646 2011-03-28 12:23:43Z adriana 
;
_cod_original_cell_volume 4331.0(8)
_cod_database_code 4313013

loop_
_symmetry_equiv_pos_as_xyz
'x, y, z'
'-x, y+1/2, -z+1/2'
'-x, -y, -z'
'x, -y-1/2, z-1/2'

loop_
_atom_site_label
_atom_site_type_symbol
_atom_site_fract_x
_atom_site_fract_y
_atom_site_fract_z
_atom_site_U_iso_or_equiv
_atom_site_adp_type
_atom_site_occupancy
_atom_site_symmetry_multiplicity
_atom_site_calc_flag
_atom_site_refinement_flags
_atom_site_disorder_assembly
_atom_site_disorder_group
Mn1 Mn 0.201306(17) 0.36211(3) 0.115805(18) 0.03572(10) Uani 1 1 d . . .
Mn2 Mn 0.346391(18) 0.49302(3) 0.106341(19) 0.04195(10) Uani 1 1 d . . .
O1 O 0.26001(7) 0.49861(12) 0.14088(7) 0.0366(4) Uani 1 1 d . . .
O2 O 0.41815(9) 0.49062(18) 0.05897(10) 0.0727(6) Uani 1 1 d . . .
H1O2 H 0.4083(11) 0.460(2) 0.0237(11) 0.049(8) Uiso 1 1 d . . .
H2O2 H 0.4564(15) 0.520(3) 0.0769(15) 0.107(12) Uiso 1 1 d . . .
O51 O 0.26637(9) 0.45476(16) 0.00151(8) 0.0585(5) Uani 1 1 d . . .
O52 O 0.18062(8) 0.35593(14) 0.01333(8) 0.0450(5) Uani 1 1 d . . .
O53 O 0.37306(9) 0.31359(14) 0.14313(11) 0.0680(6) Uani 1 1 d . . .
O54 O 0.28277(8) 0.24031(14) 0.15679(9) 0.0544(5) Uani 1 1 d . . .
N1 N 0.19133(9) 0.36299(17) 0.21430(10) 0.0429(6) Uani 1 1 d . . .
N2 N 0.32768(9) 0.70465(16) 0.09029(9) 0.0365(5) Uani 1 1 d . . .
N11 N 0.14653(10) 0.20383(17) 0.10568(10) 0.0439(6) Uani 1 1 d . . .
N21 N 0.11287(9) 0.49011(16) 0.09022(10) 0.0408(6) Uani 1 1 d . . .
N31 N 0.41401(9) 0.57290(17) 0.21440(10) 0.0435(6) Uani 1 1 d . . .
C1 C 0.25766(11) 0.5903(2) 0.18528(11) 0.0333(6) Uani 1 1 d . . .
C2 C 0.25414(11) 0.5621(2) 0.24960(11) 0.0368(6) Uani 1 1 d . . .
C3 C 0.25399(13) 0.6561(2) 0.29389(12) 0.0472(7) Uani 1 1 d . . .
H3 H 0.2524(9) 0.6447(16) 0.3367(10) 0.026(5) Uiso 1 1 d . . .
C4 C 0.25962(13) 0.7763(2) 0.27788(13) 0.0492(8) Uani 1 1 d . . .
C5 C 0.26189(13) 0.8005(2) 0.21299(13) 0.0449(7) Uani 1 1 d . . .
H5 H 0.2653(10) 0.8711(17) 0.2045(10) 0.032(6) Uiso 1 1 d . . .
C6 C 0.26131(11) 0.7101(2) 0.16599(11) 0.0340(6) Uani 1 1 d . . .
C7 C 0.25214(13) 0.4304(2) 0.26998(13) 0.0462(7) Uani 1 1 d . . .
H7A H 0.2911(9) 0.3931(16) 0.2761(9) 0.026(6) Uiso 1 1 d . . .
H7B H 0.2471(11) 0.437(2) 0.3151(11) 0.051(7) Uiso 1 1 d . . .
C8 C 0.26343(12) 0.7417(2) 0.09617(12) 0.0386(7) Uani 1 1 d . . .
H8A H 0.2224(11) 0.7082(19) 0.0576(10) 0.047(7) Uiso 1 1 d . . .
H8B H 0.2582(9) 0.8268(17) 0.0886(10) 0.033(6) Uiso 1 1 d . . .
C9 C 0.26313(19) 0.8773(3) 0.32937(17) 0.0848(11) Uani 1 1 d . . .
H9A H 0.2365(15) 0.860(3) 0.3517(15) 0.097(11) Uiso 1 1 d . . .
H9B H 0.2615(14) 0.943(3) 0.3107(14) 0.086(10) Uiso 1 1 d . . .
H9C H 0.3096(16) 0.864(3) 0.3733(16) 0.119(12) Uiso 1 1 d . . .
C11 C 0.19342(14) 0.2316(2) 0.23402(13) 0.0558(8) Uani 1 1 d . . .
H11A H 0.2427(11) 0.2023(19) 0.2591(10) 0.045(7) Uiso 1 1 d . . .
H11B H 0.1825(11) 0.2249(19) 0.2688(10) 0.043(7) Uiso 1 1 d . . .
C12 C 0.15181(13) 0.1576(2) 0.16858(14) 0.0518(8) Uani 1 1 d . . .
C13 C 0.12375(16) 0.0456(3) 0.17074(17) 0.0768(11) Uani 1 1 d . . .
H13 H 0.1268(13) 0.016(2) 0.2135(13) 0.075(9) Uiso 1 1 d . . .
C14 C 0.09410(18) -0.0234(3) 0.1089(2) 0.0927(13) Uani 1 1 d . . .
H14 H 0.0792(16) -0.106(3) 0.1078(17) 0.127(13) Uiso 1 1 d . . .
C15 C 0.09161(16) 0.0216(3) 0.04605(18) 0.0752(11) Uani 1 1 d . . .
H15 H 0.0661(15) -0.019(3) 0.0019(15) 0.102(11) Uiso 1 1 d . . .
C16 C 0.11723(13) 0.1368(2) 0.04633(15) 0.0538(8) Uani 1 1 d . . .
H16 H 0.1125(10) 0.1661(19) 0.0055(10) 0.039(7) Uiso 1 1 d . . .
C21 C 0.12403(13) 0.4184(3) 0.20515(14) 0.0532(8) Uani 1 1 d . . .
H21A H 0.0950(13) 0.366(2) 0.1949(12) 0.065(9) Uiso 1 1 d . . .
H21B H 0.1302(11) 0.4620(19) 0.2464(11) 0.046(7) Uiso 1 1 d . . .
C22 C 0.09482(11) 0.5065(2) 0.14403(12) 0.0398(7) Uani 1 1 d . . .
C23 C 0.04856(13) 0.5953(3) 0.14186(14) 0.0550(8) Uani 1 1 d . . .
H23 H 0.0458(11) 0.6073(19) 0.1814(11) 0.049(7) Uiso 1 1 d . . .
C24 C 0.02119(15) 0.6701(2) 0.08302(16) 0.0636(10) Uani 1 1 d . . .
H24 H -0.0069(12) 0.724(2) 0.0827(12) 0.067(9) Uiso 1 1 d . . .
C25 C 0.03948(15) 0.6559(2) 0.02862(15) 0.0563(9) Uani 1 1 d . . .
H25 H 0.0231(11) 0.7030(19) -0.0136(11) 0.048(7) Uiso 1 1 d . . .
C26 C 0.08582(13) 0.5658(2) 0.03361(13) 0.0466(8) Uani 1 1 d . . .
H26 H 0.1009(11) 0.560(2) -0.0010(11) 0.060(8) Uiso 1 1 d . . .
C31 C 0.39087(13) 0.7614(2) 0.14732(13) 0.0451(7) Uani 1 1 d . . .
H31A H 0.3839(11) 0.8419(19) 0.1525(11) 0.047(7) Uiso 1 1 d . . .
H31B H 0.4268(10) 0.7550(18) 0.1343(10) 0.034(6) Uiso 1 1 d . . .
C32 C 0.41556(12) 0.6956(2) 0.21798(12) 0.0397(7) Uani 1 1 d . . .
C33 C 0.43936(15) 0.7555(2) 0.28248(15) 0.0587(9) Uani 1 1 d . . .
H33 H 0.4380(12) 0.833(2) 0.2833(12) 0.060(8) Uiso 1 1 d . . .
C34 C 0.46054(17) 0.6904(3) 0.34527(16) 0.0734(11) Uani 1 1 d . . .
H34 H 0.4701(12) 0.728(2) 0.3851(13) 0.065(8) Uiso 1 1 d . . .
C35 C 0.45682(15) 0.5653(3) 0.34119(16) 0.0698(10) Uani 1 1 d . . .
H35 H 0.4741(13) 0.522(2) 0.3825(13) 0.076(9) Uiso 1 1 d . . .
C36 C 0.43438(14) 0.5107(3) 0.27614(15) 0.0563(9) Uani 1 1 d . . .
H36 H 0.4338(11) 0.425(2) 0.2733(12) 0.055(7) Uiso 1 1 d . . .
C41 C 0.32010(13) 0.7373(2) 0.01636(12) 0.0456(7) Uani 1 1 d . . .
H41A H 0.2735(12) 0.699(2) -0.0210(11) 0.059(7) Uiso 1 1 d . . .
H41B H 0.3578(10) 0.7039(17) 0.0109(10) 0.034(6) Uiso 1 1 d . . .
C42 C 0.31731(13) 0.8720(2) -0.00050(12) 0.0435(7) Uani 1 1 d . . .
C43 C 0.37592(14) 0.9329(3) 0.00616(14) 0.0574(9) Uani 1 1 d . . .
H43 H 0.4102(10) 0.8905(18) 0.0141(11) 0.038(7) Uiso 1 1 d . . .
C44 C 0.37436(16) 1.0554(3) -0.00924(15) 0.0713(10) Uani 1 1 d . . .
H44 H 0.4219(13) 1.089(2) -0.0023(13) 0.083(9) Uiso 1 1 d . . .
C45 C 0.31424(18) 1.1192(3) -0.02913(16) 0.0739(11) Uani 1 1 d . . .
H45 H 0.3166(12) 1.203(2) -0.0373(12) 0.069(8) Uiso 1 1 d . . .
C46 C 0.25430(17) 1.0592(3) -0.03721(15) 0.0739(10) Uani 1 1 d . . .
H46 H 0.2116(14) 1.089(2) -0.0538(14) 0.082(10) Uiso 1 1 d . . .
C47 C 0.25566(14) 0.9358(3) -0.02387(13) 0.0540(8) Uani 1 1 d . . .
H47 H 0.2191(12) 0.890(2) -0.0289(13) 0.065(8) Uiso 1 1 d . . .
C51 C 0.20997(14) 0.4029(2) -0.02365(13) 0.0444(7) Uani 1 1 d . . .
C52 C 0.16926(18) 0.3916(3) -0.10394(15) 0.0763(11) Uani 1 1 d . . .
H52A H 0.2002(15) 0.406(3) -0.1278(14) 0.097(10) Uiso 1 1 d . . .
H52B H 0.139(2) 0.472(4) -0.118(2) 0.182(18) Uiso 1 1 d . . .
H52C H 0.1399(14) 0.333(3) -0.1185(14) 0.086(10) Uiso 1 1 d . . .
C53 C 0.34259(13) 0.2309(2) 0.15891(13) 0.0450(7) Uani 1 1 d . . .
C54 C 0.37846(15) 0.1104(2) 0.18188(17) 0.0669(9) Uani 1 1 d . . .
H54A H 0.3672(16) 0.062(3) 0.2103(16) 0.115(12) Uiso 1 1 d . . .
H54B H 0.4313(19) 0.116(3) 0.2156(19) 0.150(15) Uiso 1 1 d . . .
H54C H 0.3854(19) 0.061(3) 0.1465(19) 0.150(15) Uiso 1 1 d . . .
Cl1 Cl -0.06255(5) 0.24152(9) 0.16094(6) 0.1037(3) Uani 1 1 d . . .
O11A O 0.0077(3) 0.2168(6) 0.2266(3) 0.117(2) Uani 0.453(2) 1 d P A -1
O12A O -0.0562(5) 0.3544(6) 0.1548(7) 0.256(7) Uani 0.453(2) 1 d P A -1
O13A O -0.0497(5) 0.1675(7) 0.1087(4) 0.213(4) Uani 0.453(2) 1 d P A -1
O14A O -0.1094(4) 0.2025(11) 0.1752(5) 0.237(5) Uani 0.453(2) 1 d P A -1
O11B O -0.1238(3) 0.2963(5) 0.0945(3) 0.138(2) Uani 0.547(2) 1 d P A -2
O12B O -0.0548(5) 0.3174(6) 0.2154(3) 0.214(5) Uani 0.547(2) 1 d P A -2
O13B O -0.0181(3) 0.2411(10) 0.1373(4) 0.238(4) Uani 0.547(2) 1 d P A -2
O14B O -0.0916(3) 0.1374(4) 0.1736(3) 0.106(2) Uani 0.547(2) 1 d P A -2
Cl2 Cl 0.57699(4) 0.66458(7) 0.10626(4) 0.0628(2) Uani 1 1 d . . .
O21 O 0.55662(13) 0.5561(2) 0.12918(14) 0.1253(10) Uani 1 1 d . B .
O22A O 0.5479(3) 0.7563(6) 0.1263(3) 0.166(3) Uani 0.531(2) 1 d P B -1
O23A O 0.5535(3) 0.6689(4) 0.0328(2) 0.0953(18) Uani 0.531(2) 1 d P B -1
O24A O 0.6509(2) 0.6716(5) 0.1418(3) 0.122(2) Uani 0.531(2) 1 d P B -1
O22B O 0.6022(4) 0.7514(6) 0.1590(3) 0.156(3) Uani 0.469(2) 1 d P B -2
O23B O 0.5156(3) 0.7146(7) 0.0475(4) 0.153(3) Uani 0.469(2) 1 d P B -2
O24B O 0.6240(3) 0.6323(5) 0.0816(3) 0.112(2) Uani 0.469(2) 1 d P B -2
O3 O 0.05715(15) 0.3908(2) 0.35562(14) 0.1247(11) Uani 1 1 d . . .

loop_
_atom_site_aniso_label
_atom_site_aniso_U_11
_atom_site_aniso_U_22
_atom_site_aniso_U_33
_atom_site_aniso_U_23
_atom_site_aniso_U_13
_atom_site_aniso_U_12
Mn1 0.03791(17) 0.03442(18) 0.03946(18) 0.00464(16) 0.02115(14) -0.00183(16)
Mn2 0.04791(18) 0.03306(18) 0.0567(2) -0.00629(17) 0.03375(15) -0.00698(17)
O1 0.0444(8) 0.0353(8) 0.0389(8) -0.0029(7) 0.0263(6) -0.0063(7)
O2 0.0727(10) 0.0773(13) 0.0940(12) -0.0264(11) 0.0605(9) -0.0230(11)
O51 0.0647(10) 0.0682(11) 0.0552(9) -0.0188(9) 0.0379(8) -0.0247(9)
O52 0.0546(9) 0.0444(9) 0.0405(8) -0.0034(7) 0.0249(7) -0.0119(8)
O53 0.0651(10) 0.0347(9) 0.1220(13) 0.0078(10) 0.0574(10) 0.0021(9)
O54 0.0442(9) 0.0473(10) 0.0771(11) 0.0118(9) 0.0313(8) 0.0042(8)
N1 0.0428(10) 0.0463(11) 0.0437(11) 0.0140(9) 0.0227(8) 0.0025(10)
N2 0.0490(10) 0.0324(10) 0.0335(10) -0.0010(8) 0.0232(8) -0.0044(9)
N11 0.0366(10) 0.0439(11) 0.0515(12) 0.0109(10) 0.0194(9) 0.0044(9)
N21 0.0428(10) 0.0427(11) 0.0396(10) 0.0043(9) 0.0205(8) -0.0013(10)
N31 0.0385(11) 0.0411(11) 0.0492(12) 0.0049(10) 0.0174(9) -0.0004(10)
C1 0.0328(11) 0.0418(13) 0.0270(12) -0.0032(10) 0.0146(9) 0.0012(10)
C2 0.0388(12) 0.0428(13) 0.0306(12) 0.0045(11) 0.0168(10) -0.0003(11)
C3 0.0594(14) 0.0607(16) 0.0277(12) -0.0002(12) 0.0247(10) 0.0048(13)
C4 0.0585(15) 0.0489(15) 0.0443(14) -0.0043(12) 0.0263(12) 0.0082(13)
C5 0.0572(14) 0.0379(14) 0.0454(14) 0.0053(12) 0.0277(11) 0.0072(12)
C6 0.0395(11) 0.0346(12) 0.0338(12) 0.0013(10) 0.0216(9) 0.0018(10)
C7 0.0472(14) 0.0560(16) 0.0388(14) 0.0063(12) 0.0219(11) 0.0052(13)
C8 0.0465(13) 0.0371(13) 0.0375(13) 0.0043(11) 0.0232(10) 0.0030(11)
C9 0.149(3) 0.062(2) 0.0657(17) -0.0093(15) 0.0667(17) 0.010(2)
C11 0.0641(16) 0.0580(16) 0.0495(15) 0.0280(13) 0.0286(13) 0.0010(14)
C12 0.0444(14) 0.0476(15) 0.0639(16) 0.0161(13) 0.0241(12) 0.0005(12)
C13 0.0811(19) 0.0652(18) 0.084(2) 0.0240(17) 0.0357(16) -0.0165(17)
C14 0.095(2) 0.0585(19) 0.114(3) 0.0067(19) 0.037(2) -0.0329(18)
C15 0.0708(19) 0.0564(18) 0.089(2) -0.0032(17) 0.0256(17) -0.0192(16)
C16 0.0454(15) 0.0506(15) 0.0590(17) 0.0017(14) 0.0167(13) -0.0040(14)
C21 0.0474(13) 0.0680(18) 0.0559(15) 0.0017(14) 0.0333(11) -0.0013(14)
C22 0.0350(12) 0.0477(14) 0.0375(13) 0.0046(12) 0.0166(10) 0.0000(12)
C23 0.0528(14) 0.0633(17) 0.0551(16) -0.0034(14) 0.0293(12) 0.0099(14)
C24 0.0578(17) 0.0507(16) 0.0756(19) -0.0026(15) 0.0227(15) 0.0129(14)
C25 0.0565(17) 0.0444(15) 0.0542(17) 0.0088(14) 0.0113(14) 0.0019(14)
C26 0.0492(14) 0.0477(15) 0.0398(14) 0.0048(12) 0.0163(12) -0.0054(13)
C31 0.0519(14) 0.0307(13) 0.0527(15) -0.0020(11) 0.0229(12) -0.0070(12)
C32 0.0376(13) 0.0367(13) 0.0428(14) -0.0034(11) 0.0155(11) -0.0035(11)
C33 0.0632(18) 0.0479(16) 0.0517(17) -0.0039(14) 0.0127(14) 0.0016(15)
C34 0.077(2) 0.083(2) 0.0454(18) -0.0103(17) 0.0126(16) -0.0030(18)
C35 0.0582(18) 0.083(2) 0.0538(18) 0.0240(17) 0.0113(15) 0.0052(17)
C36 0.0454(15) 0.0597(17) 0.0529(17) 0.0085(15) 0.0113(13) -0.0047(14)
C41 0.0626(14) 0.0464(14) 0.0429(13) -0.0025(11) 0.0370(11) -0.0043(13)
C42 0.0566(14) 0.0479(15) 0.0294(12) 0.0013(11) 0.0218(10) -0.0054(13)
C43 0.0553(16) 0.0583(17) 0.0588(16) 0.0169(14) 0.0251(13) -0.0017(15)
C44 0.0704(19) 0.0712(19) 0.0590(18) 0.0206(16) 0.0158(15) -0.0198(17)
C45 0.107(2) 0.0524(18) 0.0578(18) 0.0088(15) 0.0314(17) -0.0161(18)
C46 0.089(2) 0.081(2) 0.0568(17) 0.0240(16) 0.0359(15) 0.0187(19)
C47 0.0655(16) 0.0559(16) 0.0445(15) 0.0114(13) 0.0274(12) -0.0089(15)
C51 0.0677(15) 0.0314(12) 0.0391(13) -0.0053(11) 0.0279(12) -0.0026(12)
C52 0.112(2) 0.077(2) 0.0418(16) -0.0087(15) 0.0345(16) -0.0354(19)
C53 0.0515(14) 0.0348(13) 0.0501(15) -0.0038(12) 0.0235(12) -0.0017(12)
C54 0.0746(17) 0.0391(15) 0.102(2) 0.0155(14) 0.0519(15) 0.0224(14)
Cl1 0.0997(6) 0.0995(7) 0.1231(7) 0.0117(6) 0.0589(5) -0.0217(6)
O11A 0.073(3) 0.164(5) 0.111(4) 0.035(4) 0.038(3) -0.006(4)
O12A 0.217(9) 0.073(4) 0.412(14) 0.068(7) 0.077(10) 0.053(5)
O13A 0.349(9) 0.151(6) 0.198(6) -0.025(5) 0.173(6) 0.065(7)
O14A 0.099(4) 0.404(14) 0.236(7) 0.017(9) 0.098(4) -0.078(7)
O11B 0.129(4) 0.116(4) 0.118(4) 0.047(3) 0.008(3) -0.010(3)
O12B 0.317(10) 0.127(5) 0.097(4) -0.003(4) -0.004(6) -0.027(6)
O13B 0.131(4) 0.386(12) 0.220(6) 0.028(7) 0.099(4) -0.092(6)
O14B 0.138(4) 0.081(3) 0.104(3) 0.025(2) 0.057(3) -0.024(3)
Cl2 0.0673(4) 0.0620(4) 0.0672(4) -0.0148(4) 0.0368(3) -0.0170(4)
O21 0.1137(18) 0.1160(17) 0.1261(19) 0.0294(16) 0.0336(15) -0.0548(16)
O22A 0.181(4) 0.167(5) 0.173(4) -0.052(4) 0.098(4) 0.060(4)
O23A 0.136(4) 0.093(3) 0.037(2) -0.015(2) 0.020(2) -0.010(3)
O24A 0.056(3) 0.124(4) 0.142(4) 0.004(3) 0.003(3) -0.040(3)
O22B 0.233(6) 0.125(4) 0.138(4) -0.103(3) 0.105(4) -0.101(4)
O23B 0.088(4) 0.182(7) 0.168(6) 0.075(5) 0.036(4) 0.032(4)
O24B 0.101(3) 0.127(4) 0.141(4) -0.019(3) 0.084(3) 0.008(3)
O3 0.143(2) 0.112(2) 0.1127(18) 0.0243(16) 0.0496(17) -0.0014(18)

loop_
_atom_type_symbol
_atom_type_description
_atom_type_scat_dispersion_real
_atom_type_scat_dispersion_imag
_atom_type_scat_source
C C 0.0033 0.0016 'International Tables Vol C Tables 4.2.6.8 and 6.1.1.4'
H H 0.0000 0.0000 'International Tables Vol C Tables 4.2.6.8 and 6.1.1.4'
N N 0.0061 0.0033 'International Tables Vol C Tables 4.2.6.8 and 6.1.1.4'
O O 0.0106 0.0060 'International Tables Vol C Tables 4.2.6.8 and 6.1.1.4'
Cl Cl 0.1484 0.1585 'International Tables Vol C Tables 4.2.6.8 and 6.1.1.4'
Mn Mn 0.3368 0.7283 'International Tables Vol C Tables 4.2.6.8 and 6.1.1.4'

loop_
_geom_angle_atom_site_label_1
_geom_angle_atom_site_label_2
_geom_angle_atom_site_label_3
_geom_angle
_geom_angle_site_symmetry_1
_geom_angle_site_symmetry_3
_geom_angle_publ_flag
O1 Mn1 O52 97.72(6) . . ?
O1 Mn1 N11 170.52(7) . . ?
O52 Mn1 N11 90.59(7) . . ?
O1 Mn1 O54 93.61(6) . . ?
O52 Mn1 O54 99.97(7) . . ?
N11 Mn1 O54 80.41(7) . . ?
O1 Mn1 N1 93.75(7) . . ?
O52 Mn1 N1 163.09(7) . . ?
N11 Mn1 N1 79.18(8) . . ?
O54 Mn1 N1 91.63(7) . . ?
O1 Mn1 N21 87.48(7) . . ?
O52 Mn1 N21 89.82(7) . . ?
N11 Mn1 N21 97.13(7) . . ?
O54 Mn1 N21 169.90(8) . . ?
N1 Mn1 N21 78.27(7) . . ?
O53 Mn2 O51 98.80(7) . . ?
O53 Mn2 O2 91.06(8) . . ?
O51 Mn2 O2 87.15(7) . . ?
O53 Mn2 N31 92.98(7) . . ?
O51 Mn2 N31 165.92(7) . . ?
O2 Mn2 N31 100.39(7) . . ?
O53 Mn2 O1 92.38(7) . . ?
O51 Mn2 O1 85.55(6) . . ?
O2 Mn2 O1 172.33(6) . . ?
N31 Mn2 O1 86.28(6) . . ?
O53 Mn2 N2 168.25(7) . . ?
O51 Mn2 N2 92.29(6) . . ?
O2 Mn2 N2 93.38(7) . . ?
N31 Mn2 N2 75.52(6) . . ?
O1 Mn2 N2 84.58(6) . . ?
C1 O1 Mn1 123.65(14) . . ?
C1 O1 Mn2 120.25(13) . . ?
Mn1 O1 Mn2 115.59(7) . . ?
C51 O51 Mn2 136.57(17) . . ?
C51 O52 Mn1 133.27(14) . . ?
C53 O53 Mn2 133.77(17) . . ?
C53 O54 Mn1 136.63(16) . . ?
C21 N1 C11 109.9(2) . . ?
C21 N1 C7 111.03(19) . . ?
C11 N1 C7 110.76(17) . . ?
C21 N1 Mn1 111.77(14) . . ?
C11 N1 Mn1 104.56(16) . . ?
C7 N1 Mn1 108.65(15) . . ?
C31 N2 C8 111.83(18) . . ?
C31 N2 C41 111.26(19) . . ?
C8 N2 C41 108.80(17) . . ?
C31 N2 Mn2 105.21(12) . . ?
C8 N2 Mn2 111.39(13) . . ?
C41 N2 Mn2 108.28(13) . . ?
C16 N11 C12 119.1(2) . . ?
C16 N11 Mn1 125.52(19) . . ?
C12 N11 Mn1 114.47(15) . . ?
C22 N21 C26 118.0(2) . . ?
C22 N21 Mn1 114.18(14) . . ?
C26 N21 Mn1 126.62(18) . . ?
C36 N31 C32 117.8(2) . . ?
C36 N31 Mn2 123.23(16) . . ?
C32 N31 Mn2 115.80(14) . . ?
O1 C1 C6 118.7(2) . . ?
O1 C1 C2 120.3(2) . . ?
C6 C1 C2 121.0(2) . . ?
C3 C2 C1 118.8(2) . . ?
C3 C2 C7 121.5(2) . . ?
C1 C2 C7 119.7(2) . . ?
C2 C3 C4 122.1(2) . . ?
C3 C4 C5 117.3(2) . . ?
C3 C4 C9 121.0(3) . . ?
C5 C4 C9 121.7(2) . . ?
C6 C5 C4 123.1(2) . . ?
C5 C6 C1 117.6(2) . . ?
C5 C6 C8 120.8(2) . . ?
C1 C6 C8 121.6(2) . . ?
N1 C7 C2 112.25(18) . . ?
N2 C8 C6 115.46(18) . . ?
C12 C11 N1 110.10(19) . . ?
N11 C12 C13 120.7(2) . . ?
N11 C12 C11 115.6(2) . . ?
C13 C12 C11 123.5(3) . . ?
C12 C13 C14 119.4(3) . . ?
C15 C14 C13 119.5(3) . . ?
C14 C15 C16 118.5(3) . . ?
N11 C16 C15 122.6(3) . . ?
C22 C21 N1 113.3(2) . . ?
N21 C22 C23 122.1(2) . . ?
N21 C22 C21 116.7(2) . . ?
C23 C22 C21 121.1(2) . . ?
C24 C23 C22 118.5(3) . . ?
C25 C24 C23 120.2(3) . . ?
C24 C25 C26 118.8(3) . . ?
N21 C26 C25 122.3(3) . . ?
N2 C31 C32 112.39(19) . . ?
N31 C32 C33 121.5(2) . . ?
N31 C32 C31 115.9(2) . . ?
C33 C32 C31 122.6(2) . . ?
C32 C33 C34 119.9(3) . . ?
C33 C34 C35 118.4(3) . . ?
C36 C35 C34 119.3(3) . . ?
N31 C36 C35 123.1(3) . . ?
N2 C41 C42 116.2(2) . . ?
C43 C42 C47 118.4(2) . . ?
C43 C42 C41 120.7(2) . . ?
C47 C42 C41 120.8(2) . . ?
C42 C43 C44 121.6(3) . . ?
C45 C44 C43 119.8(3) . . ?
C44 C45 C46 119.5(3) . . ?
C47 C46 C45 120.4(3) . . ?
C46 C47 C42 120.2(3) . . ?
O51 C51 O52 125.3(2) . . ?
O51 C51 C52 119.6(3) . . ?
O52 C51 C52 115.1(2) . . ?
O53 C53 O54 124.7(2) . . ?
O53 C53 C54 118.4(2) . . ?
O54 C53 C54 116.9(2) . . ?
O13B Cl1 O14A 158.2(7) . . ?
O13B Cl1 O12A 80.3(7) . . ?
O14A Cl1 O12A 119.9(8) . . ?
O13B Cl1 O12B 119.5(6) . . ?
O14A Cl1 O12B 80.4(7) . . ?
O12A Cl1 O12B 59.8(6) . . ?
O13B Cl1 O14B 123.7(6) . . ?
O14A Cl1 O14B 35.9(6) . . ?
O12A Cl1 O14B 155.8(7) . . ?
O12B Cl1 O14B 104.8(4) . . ?
O13B Cl1 O13A 44.8(6) . . ?
O14A Cl1 O13A 114.4(7) . . ?
O12A Cl1 O13A 114.2(8) . . ?
O12B Cl1 O13A 163.5(6) . . ?
O14B Cl1 O13A 85.6(5) . . ?
O13B Cl1 O11B 98.5(4) . . ?
O14A Cl1 O11B 83.5(5) . . ?
O12A Cl1 O11B 67.3(5) . . ?
O12B Cl1 O11B 104.3(4) . . ?
O14B Cl1 O11B 102.4(3) . . ?
O13A Cl1 O11B 85.4(4) . . ?
O13B Cl1 O11A 74.2(4) . . ?
O14A Cl1 O11A 107.9(5) . . ?
O12A Cl1 O11A 99.0(5) . . ?
O12B Cl1 O11A 70.1(4) . . ?
O14B Cl1 O11A 91.9(3) . . ?
O13A Cl1 O11A 97.2(4) . . ?
O11B Cl1 O11A 165.7(3) . . ?
O22A Cl2 O24B 146.2(4) . . ?
O22A Cl2 O22B 46.0(4) . . ?
O24B Cl2 O22B 112.5(4) . . ?
O22A Cl2 O23A 108.6(3) . . ?
O24B Cl2 O23A 64.5(3) . . ?
O22B Cl2 O23A 132.9(3) . . ?
O22A Cl2 O21 106.2(3) . . ?
O24B Cl2 O21 106.9(3) . . ?
O22B Cl2 O21 113.0(3) . . ?
O23A Cl2 O21 112.3(2) . . ?
O22A Cl2 O24A 111.1(3) . . ?
O24B Cl2 O24A 51.1(3) . . ?
O22B Cl2 O24A 65.8(4) . . ?
O23A Cl2 O24A 110.9(3) . . ?
O21 Cl2 O24A 107.8(2) . . ?
O22A Cl2 O23B 66.5(4) . . ?
O24B Cl2 O23B 109.4(4) . . ?
O22B Cl2 O23B 107.4(4) . . ?
O23A Cl2 O23B 45.8(4) . . ?
O21 Cl2 O23B 107.5(3) . . ?
O24A Cl2 O23B 143.6(4) . . ?

loop_
_geom_bond_atom_site_label_1
_geom_bond_atom_site_label_2
_geom_bond_distance
_geom_bond_site_symmetry_2
_geom_bond_publ_flag
Mn1 O1 1.8727(14) . ?
Mn1 O52 1.9609(16) . ?
Mn1 N11 2.0503(19) . ?
Mn1 O54 2.0569(16) . ?
Mn1 N1 2.130(2) . ?
Mn1 N21 2.2207(19) . ?
Mn2 O53 2.0955(16) . ?
Mn2 O51 2.1302(15) . ?
Mn2 O2 2.143(2) . ?
Mn2 N31 2.2369(18) . ?
Mn2 O1 2.2448(16) . ?
Mn2 N2 2.3528(18) . ?
O1 C1 1.374(3) . ?
O51 C51 1.222(3) . ?
O52 C51 1.285(3) . ?
O53 C53 1.238(3) . ?
O54 C53 1.260(3) . ?
N1 C21 1.492(3) . ?
N1 C11 1.492(3) . ?
N1 C7 1.498(3) . ?
N2 C31 1.484(3) . ?
N2 C8 1.483(3) . ?
N2 C41 1.503(3) . ?
N11 C16 1.327(3) . ?
N11 C12 1.350(3) . ?
N21 C22 1.334(3) . ?
N21 C26 1.340(3) . ?
N31 C36 1.338(3) . ?
N31 C32 1.347(3) . ?
C1 C6 1.385(3) . ?
C1 C2 1.394(3) . ?
C2 C3 1.377(3) . ?
C2 C7 1.510(3) . ?
C3 C4 1.376(4) . ?
C4 C5 1.384(4) . ?
C4 C9 1.513(4) . ?
C5 C6 1.382(3) . ?
C6 C8 1.499(3) . ?
C11 C12 1.490(3) . ?
C12 C13 1.375(4) . ?
C13 C14 1.376(4) . ?
C14 C15 1.365(5) . ?
C15 C16 1.375(4) . ?
C21 C22 1.491(3) . ?
C22 C23 1.373(3) . ?
C23 C24 1.365(4) . ?
C24 C25 1.346(4) . ?
C25 C26 1.368(4) . ?
C31 C32 1.499(3) . ?
C32 C33 1.366(3) . ?
C33 C34 1.370(4) . ?
C34 C35 1.375(4) . ?
C35 C36 1.351(4) . ?
C41 C42 1.512(3) . ?
C42 C43 1.369(4) . ?
C42 C47 1.377(4) . ?
C43 C44 1.377(4) . ?
C44 C45 1.357(4) . ?
C45 C46 1.381(5) . ?
C46 C47 1.378(4) . ?
C51 C52 1.501(4) . ?
C53 C54 1.496(3) . ?
Cl1 O13B 1.238(8) . ?
Cl1 O14A 1.234(9) . ?
Cl1 O12A 1.257(7) . ?
Cl1 O12B 1.347(7) . ?
Cl1 O14B 1.376(5) . ?
Cl1 O13A 1.465(8) . ?
Cl1 O11B 1.542(5) . ?
Cl1 O11A 1.542(5) . ?
Cl2 O22A 1.337(6) . ?
Cl2 O24B 1.352(6) . ?
Cl2 O22B 1.366(5) . ?
Cl2 O23A 1.372(4) . ?
Cl2 O21 1.416(3) . ?
Cl2 O24A 1.419(4) . ?
Cl2 O23B 1.447(6) . ?
